data_1562359
loop_
_publ_author_name
'Corbin, Daniel A.'
'McCarthy, Blaine G.'
'van de Lindt, Zach'
'Miyake, Garret M.'

_publ_section_title
;
 Radical Cations of Phenoxazine and Dihydrophenazine Photoredox Catalysts
 and Their Role as Deactivators in Organocatalyzed Atom Transfer Radical
 Polymerization
;
_journal_issue 10
_journal_name_full Macromolecules
_journal_page_first 4726
_journal_page_last 4738
_journal_paper_doi 10.1021/acs.macromol.1c00640
_journal_volume 54
_journal_year 2021
_chemical_formula_moiety 'C26 H22 N2 O2, Cl6 Sb, C6 H6'
_chemical_formula_sum 'C32 H28 Cl6 N2 O2 Sb'
_chemical_formula_weight 807.01
_space_group_crystal_system triclinic
_space_group_IT_number 2
_space_group_name_Hall '-P 1'
_space_group_name_H-M_alt 'P -1'
_atom_sites_solution_hydrogens geom
_audit_creation_date 2020-09-04
_audit_creation_method
;
Olex2 1.3
(compiled 2020.07.31 svn.rc2a77460 for OlexSys, GUI svn.r6145)
;
_cell_angle_alpha 100.421(2)
_cell_angle_beta 95.385(2)
_cell_angle_gamma 106.067(2)
_cell_formula_units_Z 1
_cell_length_a 7.9631(3)
_cell_length_b 10.0144(4)
_cell_length_c 11.2341(5)
_cell_measurement_reflns_used 9963
_cell_measurement_temperature 100.0
_cell_measurement_theta_max 28.59
_cell_measurement_theta_min 2.54
_cell_volume 836.80(6)
_computing_cell_refinement 'SAINT V8.40A (Bruker, 2019)'
_computing_data_reduction 'SAINT V8.40A (Bruker, 2019)'
_computing_molecular_graphics 'Olex2 1.3 (Dolomanov et al., 2009)'
_computing_publication_material 'Olex2 1.3 (Dolomanov et al., 2009)'
_computing_structure_refinement 'SHELXL 2018/3 (Sheldrick, 2015)'
_computing_structure_solution 'SHELXT 2014/5 (Sheldrick, 2014)'
_diffrn_ambient_temperature 100.0
_diffrn_measured_fraction_theta_full 0.999
_diffrn_measured_fraction_theta_max 0.999
_diffrn_measurement_device_type 'Bruker APEX-II CCD'
_diffrn_measurement_method '\f and \w scans'
_diffrn_radiation_type MoK\a
_diffrn_radiation_wavelength 0.71073
_diffrn_reflns_av_R_equivalents 0.0870
_diffrn_reflns_av_unetI/netI 0.0429
_diffrn_reflns_Laue_measured_fraction_full 0.999
_diffrn_reflns_Laue_measured_fraction_max 0.999
_diffrn_reflns_limit_h_max 11
_diffrn_reflns_limit_h_min -11
_diffrn_reflns_limit_k_max 13
_diffrn_reflns_limit_k_min -13
_diffrn_reflns_limit_l_max 15
_diffrn_reflns_limit_l_min -15
_diffrn_reflns_number 45173
_diffrn_reflns_point_group_measured_fraction_full 0.999
_diffrn_reflns_point_group_measured_fraction_max 0.999
_diffrn_reflns_theta_full 25.242
_diffrn_reflns_theta_max 29.575
_diffrn_reflns_theta_min 2.168
_diffrn_source_current 30.0
_diffrn_source_power 1.5
_diffrn_source_voltage 50.0
_diffrn_standards_number 0
_exptl_absorpt_coefficient_mu 1.336
_exptl_absorpt_correction_T_max 0.7465
_exptl_absorpt_correction_T_min 0.6712
_exptl_absorpt_correction_type none
_exptl_absorpt_process_details
;
SADABS-2016/2 (Bruker,2016) was used for absorption correction.
wR2(int) was 0.0751 before and 0.0669 after correction.
The Ratio of minimum to maximum transmission is 0.8991.
The \l/2 correction factor is Not present.
;
_exptl_crystal_colour blue
_exptl_crystal_colour_primary blue
_exptl_crystal_density_diffrn 1.601
_exptl_crystal_description rod
_exptl_crystal_F_000 403
_exptl_crystal_size_max 0.137
_exptl_crystal_size_mid 0.096
_exptl_crystal_size_min 0.087
_refine_diff_density_max 0.756
_refine_diff_density_min -0.443
_refine_diff_density_rms 0.103
_refine_ls_extinction_method none
_refine_ls_goodness_of_fit_ref 1.002
_refine_ls_hydrogen_treatment constr
_refine_ls_matrix_type full
_refine_ls_number_parameters 197
_refine_ls_number_reflns 4678
_refine_ls_number_restraints 0
_refine_ls_restrained_S_all 1.002
_refine_ls_R_factor_all 0.0461
_refine_ls_R_factor_gt 0.0327
_refine_ls_shift/su_max 0.001
_refine_ls_shift/su_mean 0.000
_refine_ls_structure_factor_coef Fsqd
_refine_ls_weighting_details 'w=1/[\s^2^(Fo^2^)+(0.0441P)^2^] where P=(Fo^2^+2Fc^2^)/3'
_refine_ls_weighting_scheme calc
_refine_ls_wR_factor_gt 0.0704
_refine_ls_wR_factor_ref 0.0750
_reflns_Friedel_coverage 0.000
_reflns_number_gt 3953
_reflns_number_total 4678
_reflns_threshold_expression 'I > 2\s(I)'
_cod_data_source_file ma1c00640_si_002.cif
_cod_data_source_block gm105_0m_20200904_a
_cod_depositor_comments 'Adding full bibliography for 1562359--1562360.cif.'
_cod_database_code 1562359
_shelx_shelxl_version_number 2018/3
_shelx_space_group_comment
;
The symmetry employed for this shelxl refinement is uniquely defined
by the following loop, which should always be used as a source of
symmetry information in preference to the above space-group names.
They are only intended as comments.
;
_shelx_estimated_absorpt_t_max 0.893
_shelx_estimated_absorpt_t_min 0.838
_olex2_refinement_description
;
1. Fixed Uiso
 At 1.2 times of:
  All C(H) groups
 At 1.5 times of:
  All C(H,H,H) groups
2.a Aromatic/amide H refined with riding coordinates:
 C008(H008), C009(H009), C00A(H00A), C00D(H00D), C00E(H00E), C00F(H00F),
 C00H(H00H), C00J(H00J), C00K(H00K), C00L(H00L), C00M(H00M)
2.b Idealised Me refined as rotating group:
 C00I(H00B,H00C,H00G)
;
_olex2_submission_special_instructions 'No special instructions were received'

loop_
_space_group_symop_operation_xyz
'x, y, z'
'-x, -y, -z'

loop_
_atom_site_label
_atom_site_type_symbol
_atom_site_fract_x
_atom_site_fract_y
_atom_site_fract_z
_atom_site_U_iso_or_equiv
_atom_site_adp_type
_atom_site_occupancy
_atom_site_site_symmetry_order
_atom_site_calc_flag
_atom_site_refinement_flags_posn
_atom_site_refinement_flags_adp
_atom_site_refinement_flags_occupancy
_atom_site_disorder_assembly
_atom_site_disorder_group
Sb00 Sb 1.000000 1.000000 0.500000 0.01302(7) Uani 1 2 d S . P . .
Cl02 Cl 0.86779(8) 0.75096(6) 0.44652(5) 0.02083(12) Uani 1 1 d . . . . .
Cl03 Cl 1.07770(8) 0.99593(6) 0.29933(5) 0.02254(13) Uani 1 1 d . . . . .
Cl04 Cl 0.72790(8) 1.03326(7) 0.43403(6) 0.02605(14) Uani 1 1 d . . . . .
O005 O 0.7082(2) 0.5277(2) 1.06461(15) 0.0237(4) Uani 1 1 d . . . . .
N006 N 0.9423(2) 0.5075(2) 0.61308(16) 0.0139(4) Uani 1 1 d . . . . .
C007 C 0.7685(3) 0.5324(3) 0.9560(2) 0.0179(5) Uani 1 1 d . . . . .
C008 C 0.7996(3) 0.6499(3) 0.9019(2) 0.0187(5) Uani 1 1 d . . . . .
H008 H 0.781937 0.735807 0.942252 0.022 Uiso 1 1 calc R U . . .
C009 C 0.8567(3) 0.6404(3) 0.7882(2) 0.0180(5) Uani 1 1 d . . . . .
H009 H 0.877986 0.719843 0.750473 0.022 Uiso 1 1 calc R U . . .
C00A C 0.7976(3) 0.4076(3) 0.8974(2) 0.0194(5) Uani 1 1 d . . . . .
H00A H 0.778399 0.328395 0.935445 0.023 Uiso 1 1 calc R U . . .
C00B C 0.8802(3) 0.4319(2) 0.3925(2) 0.0145(4) Uani 1 1 d . . . . .
C00C C 0.8212(3) 0.4387(2) 0.5077(2) 0.0150(4) Uani 1 1 d . . . . .
C00D C 0.6420(3) 0.3788(3) 0.5130(2) 0.0178(5) Uani 1 1 d . . . . .
H00D H 0.600953 0.382044 0.589851 0.021 Uiso 1 1 calc R U . . .
C00E C 0.7586(3) 0.3679(3) 0.2855(2) 0.0178(5) Uani 1 1 d . . . . .
H00E H 0.797229 0.364224 0.207833 0.021 Uiso 1 1 calc R U . . .
C00F C 0.5832(3) 0.3105(3) 0.2928(2) 0.0210(5) Uani 1 1 d . . . . .
H00F H 0.500732 0.267444 0.219919 0.025 Uiso 1 1 calc R U . . .
C00G C 0.8824(3) 0.5155(2) 0.73048(19) 0.0143(4) Uani 1 1 d . . . . .
C00H C 0.5250(3) 0.3148(3) 0.4060(2) 0.0205(5) Uani 1 1 d . . . . .
H00H H 0.403407 0.273203 0.409672 0.025 Uiso 1 1 calc R U . . .
C00I C 0.6763(4) 0.6533(3) 1.1284(2) 0.0280(6) Uani 1 1 d . . . . .
H00B H 0.588899 0.678274 1.076481 0.042 Uiso 1 1 calc R U . . .
H00C H 0.786972 0.731804 1.148164 0.042 Uiso 1 1 calc R U . . .
H00G H 0.631331 0.635838 1.204157 0.042 Uiso 1 1 calc R U . . .
C00J C 0.8544(3) 0.3981(3) 0.7840(2) 0.0186(5) Uani 1 1 d . . . . .
H00J H 0.873785 0.312888 0.743704 0.022 Uiso 1 1 calc R U . . .
C00K C 0.3635(4) -0.0062(3) -0.0880(3) 0.0352(7) Uani 1 1 d . . . . .
H00K H 0.269338 -0.010526 -0.148573 0.042 Uiso 1 1 calc R U . . .
C00L C 0.4640(4) -0.0291(3) 0.1132(3) 0.0367(7) Uani 1 1 d . . . . .
H00L H 0.439711 -0.048967 0.190436 0.044 Uiso 1 1 calc R U . . .
C00M C 0.3280(4) -0.0350(3) 0.0242(3) 0.0347(7) Uani 1 1 d . . . . .
H00M H 0.209589 -0.058886 0.040384 0.042 Uiso 1 1 calc R U . . .

loop_
_atom_site_aniso_label
_atom_site_aniso_U_11
_atom_site_aniso_U_22
_atom_site_aniso_U_33
_atom_site_aniso_U_23
_atom_site_aniso_U_13
_atom_site_aniso_U_12
Sb00 0.01593(11) 0.01086(11) 0.01379(11) 0.00465(8) 0.00370(8) 0.00475(8)
Cl02 0.0270(3) 0.0128(3) 0.0221(3) 0.0038(2) 0.0065(2) 0.0040(2)
Cl03 0.0308(3) 0.0195(3) 0.0166(3) 0.0049(2) 0.0088(2) 0.0040(2)
Cl04 0.0207(3) 0.0277(3) 0.0325(3) 0.0081(3) -0.0006(2) 0.0122(3)
O005 0.0266(9) 0.0308(10) 0.0155(8) 0.0070(7) 0.0068(7) 0.0089(8)
N006 0.0135(9) 0.0134(9) 0.0152(9) 0.0045(7) 0.0032(7) 0.0035(7)
C007 0.0161(11) 0.0235(12) 0.0140(10) 0.0053(9) 0.0025(8) 0.0051(9)
C008 0.0204(11) 0.0194(12) 0.0170(11) 0.0033(9) 0.0024(9) 0.0077(9)
C009 0.0194(11) 0.0157(11) 0.0194(11) 0.0069(9) 0.0020(9) 0.0043(9)
C00A 0.0215(12) 0.0197(12) 0.0199(11) 0.0107(9) 0.0052(9) 0.0062(9)
C00B 0.0164(10) 0.0107(10) 0.0177(10) 0.0053(8) 0.0036(8) 0.0042(8)
C00C 0.0160(11) 0.0116(10) 0.0188(11) 0.0054(8) 0.0032(8) 0.0048(8)
C00D 0.0153(11) 0.0179(11) 0.0212(11) 0.0054(9) 0.0056(9) 0.0052(9)
C00E 0.0182(11) 0.0169(11) 0.0181(11) 0.0058(9) 0.0013(9) 0.0041(9)
C00F 0.0192(12) 0.0213(12) 0.0203(11) 0.0020(9) -0.0018(9) 0.0059(10)
C00G 0.0136(10) 0.0169(11) 0.0132(10) 0.0041(8) 0.0031(8) 0.0051(8)
C00H 0.0130(11) 0.0203(12) 0.0268(12) 0.0040(10) 0.0020(9) 0.0037(9)
C00I 0.0262(13) 0.0338(15) 0.0181(12) -0.0016(11) 0.0062(10) 0.0034(11)
C00J 0.0197(11) 0.0168(11) 0.0212(11) 0.0050(9) 0.0039(9) 0.0076(9)
C00K 0.0443(18) 0.0248(14) 0.0331(15) 0.0018(12) -0.0065(13) 0.0117(13)
C00L 0.0501(19) 0.0279(15) 0.0279(15) 0.0051(12) 0.0001(13) 0.0074(14)
C00M 0.0391(17) 0.0228(14) 0.0387(16) 0.0007(12) 0.0040(13) 0.0082(12)

loop_
_atom_type_symbol
_atom_type_description
_atom_type_scat_dispersion_real
_atom_type_scat_dispersion_imag
_atom_type_scat_source
C C 0.0033 0.0016 'International Tables Vol C Tables 4.2.6.8 and 6.1.1.4'
H H 0.0000 0.0000 'International Tables Vol C Tables 4.2.6.8 and 6.1.1.4'
Cl Cl 0.1484 0.1585 'International Tables Vol C Tables 4.2.6.8 and 6.1.1.4'
N N 0.0061 0.0033 'International Tables Vol C Tables 4.2.6.8 and 6.1.1.4'
O O 0.0106 0.0060 'International Tables Vol C Tables 4.2.6.8 and 6.1.1.4'
Sb Sb -0.5866 1.5461 'International Tables Vol C Tables 4.2.6.8 and 6.1.1.4'

loop_
_geom_angle_atom_site_label_1
_geom_angle_atom_site_label_2
_geom_angle_atom_site_label_3
_geom_angle
_geom_angle_site_symmetry_1
_geom_angle_site_symmetry_3
_geom_angle_publ_flag
Cl02 Sb00 Cl02 180.0 2_776 . ?
Cl02 Sb00 Cl03 90.11(2) 2_776 . ?
Cl02 Sb00 Cl03 89.89(2) . . ?
Cl02 Sb00 Cl03 90.11(2) . 2_776 ?
Cl02 Sb00 Cl03 89.89(2) 2_776 2_776 ?
Cl03 Sb00 Cl03 180.0 2_776 . ?
Cl04 Sb00 Cl02 89.96(2) . . ?
Cl04 Sb00 Cl02 90.04(2) . 2_776 ?
Cl04 Sb00 Cl02 89.96(2) 2_776 2_776 ?
Cl04 Sb00 Cl02 90.04(2) 2_776 . ?
Cl04 Sb00 Cl03 89.49(2) . 2_776 ?
Cl04 Sb00 Cl03 89.49(2) 2_776 . ?
Cl04 Sb00 Cl03 90.51(2) 2_776 2_776 ?
Cl04 Sb00 Cl03 90.51(2) . . ?
Cl04 Sb00 Cl04 180.0 . 2_776 ?
C007 O005 C00I 117.3(2) . . ?
C00B N006 C00C 121.34(18) 2_766 . ?
C00B N006 C00G 119.39(18) 2_766 . ?
C00C N006 C00G 119.27(18) . . ?
O005 C007 C008 124.7(2) . . ?
O005 C007 C00A 115.2(2) . . ?
C00A C007 C008 120.1(2) . . ?
C007 C008 H008 120.3 . . ?
C009 C008 C007 119.4(2) . . ?
C009 C008 H008 120.3 . . ?
C008 C009 H009 120.1 . . ?
C00G C009 C008 119.9(2) . . ?
C00G C009 H009 120.1 . . ?
C007 C00A H00A 119.7 . . ?
C00J C00A C007 120.5(2) . . ?
C00J C00A H00A 119.7 . . ?
N006 C00B C00C 119.5(2) 2_766 . ?
N006 C00B C00E 120.7(2) 2_766 . ?
C00E C00B C00C 119.7(2) . . ?
N006 C00C C00B 119.15(19) . . ?
N006 C00C C00D 121.5(2) . . ?
C00D C00C C00B 119.4(2) . . ?
C00C C00D H00D 120.1 . . ?
C00H C00D C00C 119.7(2) . . ?
C00H C00D H00D 120.1 . . ?
C00B C00E H00E 120.1 . . ?
C00F C00E C00B 119.9(2) . . ?
C00F C00E H00E 120.1 . . ?
C00E C00F H00F 119.7 . . ?
C00E C00F C00H 120.6(2) . . ?
C00H C00F H00F 119.7 . . ?
C009 C00G N006 119.2(2) . . ?
C009 C00G C00J 121.4(2) . . ?
C00J C00G N006 119.4(2) . . ?
C00D C00H C00F 120.7(2) . . ?
C00D C00H H00H 119.7 . . ?
C00F C00H H00H 119.7 . . ?
O005 C00I H00B 109.5 . . ?
O005 C00I H00C 109.5 . . ?
O005 C00I H00G 109.5 . . ?
H00B C00I H00C 109.5 . . ?
H00B C00I H00G 109.5 . . ?
H00C C00I H00G 109.5 . . ?
C00A C00J C00G 118.7(2) . . ?
C00A C00J H00J 120.6 . . ?
C00G C00J H00J 120.6 . . ?
C00L C00K H00K 119.7 2_655 . ?
C00M C00K H00K 119.7 . . ?
C00M C00K C00L 120.5(3) . 2_655 ?
C00K C00L H00L 120.4 2_655 . ?
C00M C00L C00K 119.1(3) . 2_655 ?
C00M C00L H00L 120.4 . . ?
C00K C00M C00L 120.3(3) . . ?
C00K C00M H00M 119.8 . . ?
C00L C00M H00M 119.8 . . ?

loop_
_geom_bond_atom_site_label_1
_geom_bond_atom_site_label_2
_geom_bond_distance
_geom_bond_site_symmetry_2
_geom_bond_publ_flag
Sb00 Cl02 2.3611(6) 2_776 ?
Sb00 Cl02 2.3612(6) . ?
Sb00 Cl03 2.3894(6) . ?
Sb00 Cl03 2.3894(6) 2_776 ?
Sb00 Cl04 2.3542(6) . ?
Sb00 Cl04 2.3542(6) 2_776 ?
O005 C007 1.356(3) . ?
O005 C00I 1.429(3) . ?
N006 C00B 1.387(3) 2_766 ?
N006 C00C 1.389(3) . ?
N006 C00G 1.440(3) . ?
C007 C008 1.394(3) . ?
C007 C00A 1.393(3) . ?
C008 H008 0.9500 . ?
C008 C009 1.391(3) . ?
C009 H009 0.9500 . ?
C009 C00G 1.379(3) . ?
C00A H00A 0.9500 . ?
C00A C00J 1.388(3) . ?
C00B C00C 1.415(3) . ?
C00B C00E 1.397(3) . ?
C00C C00D 1.398(3) . ?
C00D H00D 0.9500 . ?
C00D C00H 1.380(3) . ?
C00E H00E 0.9500 . ?
C00E C00F 1.372(3) . ?
C00F H00F 0.9500 . ?
C00F C00H 1.391(3) . ?
C00G C00J 1.389(3) . ?
C00H H00H 0.9500 . ?
C00I H00B 0.9800 . ?
C00I H00C 0.9800 . ?
C00I H00G 0.9800 . ?
C00J H00J 0.9500 . ?
C00K H00K 0.9500 . ?
C00K C00L 1.390(4) 2_655 ?
C00K C00M 1.380(4) . ?
C00L H00L 0.9500 . ?
C00L C00M 1.385(4) . ?
C00M H00M 0.9500 . ?

loop_
_geom_torsion_atom_site_label_1
_geom_torsion_atom_site_label_2
_geom_torsion_atom_site_label_3
_geom_torsion_atom_site_label_4
_geom_torsion
_geom_torsion_site_symmetry_1
_geom_torsion_site_symmetry_2
_geom_torsion_site_symmetry_3
_geom_torsion_site_symmetry_4
_geom_torsion_publ_flag
O005 C007 C008 C009 -178.1(2) . . . . ?
O005 C007 C00A C00J 178.1(2) . . . . ?
N006 C00B C00C N006 0.6(3) 2_766 . . . ?
N006 C00B C00C C00D 179.4(2) 2_766 . . . ?
N006 C00B C00E C00F -179.0(2) 2_766 . . . ?
N006 C00C C00D C00H 178.2(2) . . . . ?
N006 C00G C00J C00A 179.7(2) . . . . ?
C007 C008 C009 C00G -0.2(4) . . . . ?
C007 C00A C00J C00G 0.3(4) . . . . ?
C008 C007 C00A C00J -1.2(4) . . . . ?
C008 C009 C00G N006 -179.7(2) . . . . ?
C008 C009 C00G C00J -0.7(4) . . . . ?
C009 C00G C00J C00A 0.7(3) . . . . ?
C00A C007 C008 C009 1.1(4) . . . . ?
C00B N006 C00C C00B -0.7(3) 2_766 . . . ?
C00B N006 C00C C00D -179.4(2) 2_766 . . . ?
C00B N006 C00G C009 78.6(3) 2_766 . . . ?
C00B N006 C00G C00J -100.5(3) 2_766 . . . ?
C00B C00C C00D C00H -0.5(3) . . . . ?
C00B C00E C00F C00H -0.3(4) . . . . ?
C00C N006 C00G C009 -101.7(3) . . . . ?
C00C N006 C00G C00J 79.3(3) . . . . ?
C00C C00B C00E C00F -0.9(3) . . . . ?
C00C C00D C00H C00F -0.6(4) . . . . ?
C00E C00B C00C N006 -177.5(2) . . . . ?
C00E C00B C00C C00D 1.2(3) . . . . ?
C00E C00F C00H C00D 1.0(4) . . . . ?
C00G N006 C00C C00B 179.57(19) . . . . ?
C00G N006 C00C C00D 0.9(3) . . . . ?
C00I O005 C007 C008 -0.7(3) . . . . ?
C00I O005 C007 C00A 180.0(2) . . . . ?
C00K C00L C00M C00K 0.1(5) 2_655 . . . ?
C00L C00K C00M C00L -0.1(5) 2_655 . . . ?
